data_2216007
loop_
_publ_author_name
'Zhi-Fang Jia'
'Jian-Fang Ma'
'Lai-Ping Zhang'
'Ting-Ting Han'

_publ_section_title
(\m-3,4:9,10:17,18:23,24-Tetrabenzo-1,12,15,26-tetraaza-5,8,19,22-tetraoxacyclooctacosane-\k^4^<i>N</i>^1^,<i>N</i>^26^:<i>N</i>^12^,<i>N</i>^15^)bis[aquadichloridocopper(II)]
_journal_coeditor_code HY2086
_journal_issue 11
_journal_name_full 'Acta Crystallographica Section E'
_journal_page_first m2652
_journal_page_last m2653
_journal_paper_doi 10.1107/S1600536807047678
_journal_volume 63
_journal_year 2007
_chemical_formula_iupac '[Cu2 Cl4 (C36 H44 N4 O4) (H2 O)2]'
_chemical_formula_moiety 'C36 H48 Cl4 Cu2 N4 O6'
_chemical_formula_sum 'C36 H48 Cl4 Cu2 N4 O6'
_chemical_formula_weight 901.66
_chemical_name_systematic
;
(\m-3,4:9,10:17,18:23,24-Tetrabenzo-1,12,15,26-tetraaza-5,8,19,22-
tetraoxacyclooctacosane-
\k^4^N^1^,N^26^:N^12^,N^15^)bis[aquadichloridocopper(II)]
;
_space_group_IT_number 14
_symmetry_cell_setting monoclinic
_symmetry_space_group_name_Hall '-P 2yn'
_symmetry_space_group_name_H-M 'P 1 21/n 1'
_atom_sites_solution_hydrogens geom
_atom_sites_solution_primary direct
_atom_sites_solution_secondary difmap
_audit_creation_method SHELXL-97
_cell_angle_alpha 90.000
_cell_angle_beta 98.211(2)
_cell_angle_gamma 90.000
_cell_formula_units_Z 2
_cell_length_a 13.1930(10)
_cell_length_b 8.4530(8)
_cell_length_c 17.913(2)
_cell_measurement_reflns_used 3493
_cell_measurement_temperature 293(2)
_cell_measurement_theta_max 25.1
_cell_measurement_theta_min 1.8
_cell_volume 1977.2(3)
_computing_cell_refinement 'SAINT (Bruker, 1999)'
_computing_data_collection 'SMART (Bruker, 1997)'
_computing_data_reduction 'SAINT (Bruker, 1999)'
_computing_molecular_graphics 'SHELXTL-Plus (Siemens, 1990)'
_computing_publication_material 'SHELXL97 (Sheldrick, 1997)'
_computing_structure_refinement 'SHELXL97 (Sheldrick, 1997)'
_computing_structure_solution 'SHELXS97 (Sheldrick, 1997)'
_diffrn_ambient_temperature 293(2)
_diffrn_measured_fraction_theta_full 0.998
_diffrn_measured_fraction_theta_max 0.996
_diffrn_measurement_device_type 'Bruker SMART APEX CCD area-detector'
_diffrn_measurement_method '\f and \w'
_diffrn_radiation_monochromator graphite
_diffrn_radiation_source 'fine-focus sealed tube'
_diffrn_radiation_type MoK\a
_diffrn_radiation_wavelength 0.71073
_diffrn_reflns_av_R_equivalents 0.0618
_diffrn_reflns_av_sigmaI/netI 0.0725
_diffrn_reflns_limit_h_max 14
_diffrn_reflns_limit_h_min -15
_diffrn_reflns_limit_k_max 9
_diffrn_reflns_limit_k_min -10
_diffrn_reflns_limit_l_max 21
_diffrn_reflns_limit_l_min -10
_diffrn_reflns_number 9616
_diffrn_reflns_theta_full 25.00
_diffrn_reflns_theta_max 25.06
_diffrn_reflns_theta_min 1.80
_exptl_absorpt_coefficient_mu 1.395
_exptl_absorpt_correction_T_max 0.72
_exptl_absorpt_correction_T_min 0.55
_exptl_absorpt_correction_type multi-scan
_exptl_absorpt_process_details '(SADABS; Sheldrick, 1996)'
_exptl_crystal_colour Blue
_exptl_crystal_density_diffrn 1.515
_exptl_crystal_density_method 'not measured'
_exptl_crystal_description Block
_exptl_crystal_F_000 932
_exptl_crystal_size_max 0.45
_exptl_crystal_size_mid 0.36
_exptl_crystal_size_min 0.24
_refine_diff_density_max 0.473
_refine_diff_density_min -0.463
_refine_ls_extinction_method none
_refine_ls_goodness_of_fit_ref 1.011
_refine_ls_hydrogen_treatment mixed
_refine_ls_matrix_type full
_refine_ls_number_parameters 247
_refine_ls_number_reflns 3493
_refine_ls_number_restraints 2
_refine_ls_restrained_S_all 1.011
_refine_ls_R_factor_all 0.0958
_refine_ls_R_factor_gt 0.0480
_refine_ls_shift/su_max 0.000
_refine_ls_shift/su_mean 0.000
_refine_ls_structure_factor_coef Fsqd
_refine_ls_weighting_details 'calc w=1/[\s^2^(Fo^2^)+(0.0678P)^2^] where P=(Fo^2^+2Fc^2^)/3'
_refine_ls_weighting_scheme calc
_refine_ls_wR_factor_gt 0.1089
_refine_ls_wR_factor_ref 0.1422
_reflns_number_gt 2151
_reflns_number_total 3493
_reflns_threshold_expression I>2\s(I)
_cod_data_source_file hy2086.cif
_cod_data_source_block I
_cod_depositor_comments
;
The following automatic conversions were performed:
'_symmetry_cell_setting' value 'Monoclinic' changed to 'monoclinic'
according to '/home/saulius/struct/CIF-dictionaries/cif_core.dic'
dictionary named 'cif_core.dic' version 2.4.1 from 2010-06-29.

Automatic conversion script
Id: cif_fix_enum 1527 2010-12-29 10:47:43Z saulius 

The following automatic conversions were performed:

'_symmetry_cell_setting' value 'Monoclinic' changed to 'monoclinic'
according to /home/saulius/struct/CIF-dictionaries/cif_core.dic
dictionary named 'cif_core.dic' version 2.4.1 from 2010-06-29.

Automatic conversion script
Id: cif_fix_values 1715 2011-07-08 13:25:40Z adriana 
;
_cod_original_sg_symbol_H-M 'P 21/n'
_cod_database_code 2216007
_cod_database_fobs_code 2216007

loop_
_symmetry_equiv_pos_as_xyz
'x, y, z'
'-x+1/2, y+1/2, -z+1/2'
'-x, -y, -z'
'x-1/2, -y-1/2, z-1/2'

loop_
_atom_site_type_symbol
_atom_site_label
_atom_site_fract_x
_atom_site_fract_y
_atom_site_fract_z
_atom_site_U_iso_or_equiv
_atom_site_adp_type
_atom_site_calc_flag
_atom_site_refinement_flags
_atom_site_occupancy
Cu Cu1 0.44875(4) 0.70615(7) 0.52017(3) 0.0447(2) Uani d . 1
C C1 0.2640(5) 0.4791(7) 0.2253(3) 0.0617(15) Uani d . 1
H H7A 0.2055 0.5058 0.1883 0.074 Uiso calc R 1
H H7B 0.2647 0.3652 0.2320 0.074 Uiso calc R 1
C C2 0.1616(4) 0.5391(6) 0.3202(3) 0.0517(14) Uani d . 1
C C3 0.0785(5) 0.4584(7) 0.2829(4) 0.0673(17) Uani d . 1
H H4 0.0833 0.4084 0.2373 0.081 Uiso calc R 1
C C4 -0.0119(5) 0.4520(8) 0.3135(5) 0.084(2) Uani d . 1
H H3 -0.0670 0.3950 0.2887 0.101 Uiso calc R 1
C C5 -0.0218(5) 0.5281(9) 0.3794(4) 0.085(2) Uani d . 1
H H2 -0.0832 0.5243 0.3992 0.103 Uiso calc R 1
C C6 0.0609(4) 0.6105(8) 0.4161(4) 0.0679(17) Uani d . 1
H H1 0.0542 0.6631 0.4607 0.082 Uiso calc R 1
C C7 0.1536(4) 0.6171(6) 0.3884(3) 0.0521(14) Uani d . 1
C C8 0.2442(4) 0.7015(6) 0.4312(3) 0.0506(13) Uani d . 1
H H16A 0.2763 0.7660 0.3964 0.061 Uiso calc R 1
H H16B 0.2207 0.7715 0.4680 0.061 Uiso calc R 1
C C9 0.2833(4) 0.4900(6) 0.5276(3) 0.0559(15) Uani d . 1
H H17A 0.3217 0.3918 0.5332 0.067 Uiso calc R 1
H H17B 0.2117 0.4646 0.5118 0.067 Uiso calc R 1
C C10 0.2949(4) 0.5753(7) 0.6006(3) 0.0566(15) Uani d . 1
H H18A 0.2786 0.5053 0.6402 0.068 Uiso calc R 1
H H18B 0.2484 0.6647 0.5974 0.068 Uiso calc R 1
C C11 0.5860(4) 0.2581(6) 0.3172(3) 0.0560(15) Uani d . 1
H H15A 0.5168 0.2164 0.3097 0.067 Uiso calc R 1
H H15B 0.6327 0.1700 0.3288 0.067 Uiso calc R 1
C C12 0.6074(5) 0.3359(7) 0.2453(3) 0.0585(15) Uani d . 1
C C13 0.6979(5) 0.3074(8) 0.2161(4) 0.0751(19) Uani d . 1
H H14 0.7472 0.2411 0.2420 0.090 Uiso calc R 1
C C14 0.7156(6) 0.3762(10) 0.1493(4) 0.088(2) Uani d . 1
H H13 0.7751 0.3525 0.1293 0.106 Uiso calc R 1
C C15 0.6462(7) 0.4785(10) 0.1127(4) 0.096(3) Uani d . 1
H H12 0.6601 0.5272 0.0688 0.116 Uiso calc R 1
C C16 0.5547(6) 0.5120(8) 0.1396(4) 0.083(2) Uani d . 1
H H11 0.5073 0.5818 0.1142 0.099 Uiso calc R 1
C C17 0.5361(5) 0.4361(7) 0.2071(3) 0.0638(17) Uani d . 1
C C18 0.3590(5) 0.5285(7) 0.1969(3) 0.0703(18) Uani d . 1
H H8A 0.3551 0.5001 0.1441 0.084 Uiso calc R 1
H H8B 0.3665 0.6424 0.2010 0.084 Uiso calc R 1
N N1 0.3214(3) 0.5906(5) 0.4705(2) 0.0453(11) Uani d . 1
N N2 0.4025(3) 0.6311(5) 0.6184(3) 0.0472(11) Uani d . 1
O O1 0.2538(3) 0.5538(4) 0.2951(2) 0.0561(10) Uani d . 1
O O2 0.4457(3) 0.4535(5) 0.2392(2) 0.0693(11) Uani d . 1
O O1W 0.3772(3) 0.9524(4) 0.5303(2) 0.0613(11) Uani d D 1
Cl Cl1 0.60735(10) 0.76791(17) 0.58394(8) 0.0568(4) Uani d . 1
Cl Cl2 0.49428(10) 0.74432(16) 0.40179(8) 0.0546(4) Uani d . 1
H H1C 0.336(4) 0.521(6) 0.434(3) 0.065 Uiso d . 1
H H2C 0.437(4) 0.555(6) 0.631(3) 0.065 Uiso d . 1
H H1A 0.411(4) 1.010(7) 0.560(3) 0.082 Uiso d D 1
H H1B 0.361(4) 1.029(6) 0.488(3) 0.082 Uiso d D 1

loop_
_atom_site_aniso_label
_atom_site_aniso_U_11
_atom_site_aniso_U_22
_atom_site_aniso_U_33
_atom_site_aniso_U_12
_atom_site_aniso_U_13
_atom_site_aniso_U_23
Cu1 0.0428(4) 0.0478(4) 0.0444(4) -0.0036(3) 0.0096(3) -0.0014(3)
C1 0.066(4) 0.062(4) 0.053(4) 0.007(3) -0.006(3) -0.004(3)
C2 0.043(3) 0.052(3) 0.057(4) 0.001(3) -0.002(3) 0.007(3)
C3 0.064(4) 0.058(4) 0.073(4) -0.007(3) -0.013(4) -0.001(3)
C4 0.049(4) 0.086(5) 0.106(6) -0.013(3) -0.024(4) 0.025(5)
C5 0.052(4) 0.113(6) 0.090(6) -0.010(4) 0.006(4) 0.024(5)
C6 0.055(4) 0.085(5) 0.062(4) 0.008(3) 0.006(3) 0.009(3)
C7 0.043(3) 0.056(3) 0.057(4) 0.000(3) 0.005(3) 0.007(3)
C8 0.049(3) 0.052(3) 0.051(3) 0.004(3) 0.008(3) -0.003(3)
C9 0.049(3) 0.059(4) 0.058(4) -0.008(3) 0.005(3) 0.001(3)
C10 0.052(3) 0.066(4) 0.053(4) -0.011(3) 0.012(3) 0.002(3)
C11 0.057(3) 0.058(4) 0.056(3) -0.004(3) 0.018(3) -0.005(3)
C12 0.071(4) 0.061(4) 0.046(3) -0.016(3) 0.019(3) -0.009(3)
C13 0.069(4) 0.094(5) 0.069(4) -0.022(4) 0.033(4) -0.023(4)
C14 0.089(6) 0.100(6) 0.084(6) -0.027(5) 0.045(5) -0.027(5)
C15 0.116(7) 0.111(7) 0.076(5) -0.043(5) 0.062(5) -0.016(5)
C16 0.114(6) 0.075(5) 0.061(4) -0.023(4) 0.018(4) 0.006(4)
C17 0.081(5) 0.061(4) 0.053(4) -0.018(3) 0.021(4) -0.013(3)
C18 0.096(5) 0.057(4) 0.060(4) 0.001(4) 0.016(4) 0.001(3)
N1 0.040(2) 0.052(3) 0.043(3) -0.002(2) 0.005(2) 0.002(2)
N2 0.049(3) 0.047(3) 0.048(3) -0.006(2) 0.015(2) -0.005(2)
O1 0.056(2) 0.062(2) 0.049(2) -0.0024(18) 0.002(2) -0.0123(19)
O2 0.076(3) 0.087(3) 0.048(2) 0.007(2) 0.019(2) 0.006(2)
O1W 0.065(3) 0.055(3) 0.068(3) -0.003(2) 0.022(2) -0.006(2)
Cl1 0.0484(8) 0.0649(9) 0.0568(8) -0.0073(6) 0.0069(7) -0.0017(7)
Cl2 0.0542(8) 0.0645(9) 0.0464(7) -0.0070(6) 0.0121(7) 0.0024(7)

loop_
_atom_type_symbol
_atom_type_description
_atom_type_scat_dispersion_real
_atom_type_scat_dispersion_imag
_atom_type_scat_source
C C 0.0033 0.0016 'International Tables Vol C Tables 4.2.6.8 and 6.1.1.4'
H H 0.0000 0.0000 'International Tables Vol C Tables 4.2.6.8 and 6.1.1.4'
N N 0.0061 0.0033 'International Tables Vol C Tables 4.2.6.8 and 6.1.1.4'
O O 0.0106 0.0060 'International Tables Vol C Tables 4.2.6.8 and 6.1.1.4'
Cu Cu 0.3201 1.2651 'International Tables Vol C Tables 4.2.6.8 and 6.1.1.4'
Cl Cl 0.1484 0.1585 'International Tables Vol C Tables 4.2.6.8 and 6.1.1.4'

loop_
_geom_angle_atom_site_label_1
_geom_angle_atom_site_label_2
_geom_angle_atom_site_label_3
_geom_angle_site_symmetry_1
_geom_angle
_geom_angle_publ_flag
N1 Cu1 N2 . 84.17(17) yes
N1 Cu1 Cl1 . 164.46(13) yes
N2 Cu1 Cl1 . 90.30(13) yes
N1 Cu1 O1W . 98.39(16) yes
N2 Cu1 O1W . 92.11(16) yes
Cl1 Cu1 O1W . 96.31(11) yes
N1 Cu1 Cl2 . 88.39(12) yes
N2 Cu1 Cl2 . 169.54(13) yes
Cl1 Cu1 Cl2 . 94.99(5) yes
O1W Cu1 Cl2 . 96.26(11) yes
O1 C1 C18 . 111.6(5) ?
O1 C1 H7A . 109.3 ?
C18 C1 H7A . 109.3 ?
O1 C1 H7B . 109.3 ?
C18 C1 H7B . 109.3 ?
H7A C1 H7B . 108.0 ?
O1 C2 C3 . 124.9(6) ?
O1 C2 C7 . 115.1(5) ?
C3 C2 C7 . 120.0(5) ?
C2 C3 C4 . 119.9(6) ?
C2 C3 H4 . 120.0 ?
C4 C3 H4 . 120.0 ?
C5 C4 C3 . 121.2(7) ?
C5 C4 H3 . 119.4 ?
C3 C4 H3 . 119.4 ?
C4 C5 C6 . 118.8(6) ?
C4 C5 H2 . 120.6 ?
C6 C5 H2 . 120.6 ?
C5 C6 C7 . 122.0(6) ?
C5 C6 H1 . 119.0 ?
C7 C6 H1 . 119.0 ?
C6 C7 C2 . 118.1(5) ?
C6 C7 C8 . 121.0(5) ?
C2 C7 C8 . 120.8(5) ?
N1 C8 C7 . 112.5(4) ?
N1 C8 H16A . 109.1 ?
C7 C8 H16A . 109.1 ?
N1 C8 H16B . 109.1 ?
C7 C8 H16B . 109.1 ?
H16A C8 H16B . 107.8 ?
N1 C9 C10 . 109.2(4) ?
N1 C9 H17A . 109.8 ?
C10 C9 H17A . 109.8 ?
N1 C9 H17B . 109.8 ?
C10 C9 H17B . 109.8 ?
H17A C9 H17B . 108.3 ?
C9 C10 N2 . 108.6(4) ?
C9 C10 H18A . 110.0 ?
N2 C10 H18A . 110.0 ?
C9 C10 H18B . 110.0 ?
N2 C10 H18B . 110.0 ?
H18A C10 H18B . 108.3 ?
N2 C11 C12 3_666 112.3(4) ?
N2 C11 H15A 3_666 109.1 ?
C12 C11 H15A . 109.1 ?
N2 C11 H15B 3_666 109.1 ?
C12 C11 H15B . 109.1 ?
H15A C11 H15B . 107.9 ?
C17 C12 C13 . 118.9(6) ?
C17 C12 C11 . 119.7(5) ?
C13 C12 C11 . 121.4(6) ?
C14 C13 C12 . 120.9(7) ?
C14 C13 H14 . 119.6 ?
C12 C13 H14 . 119.6 ?
C15 C14 C13 . 120.1(7) ?
C15 C14 H13 . 120.0 ?
C13 C14 H13 . 120.0 ?
C14 C15 C16 . 121.4(7) ?
C14 C15 H12 . 119.3 ?
C16 C15 H12 . 119.3 ?
C15 C16 C17 . 117.8(7) ?
C15 C16 H11 . 121.1 ?
C17 C16 H11 . 121.1 ?
C12 C17 O2 . 115.0(5) ?
C12 C17 C16 . 120.9(6) ?
O2 C17 C16 . 124.2(6) ?
O2 C18 C1 . 110.3(5) ?
O2 C18 H8A . 109.6 ?
C1 C18 H8A . 109.6 ?
O2 C18 H8B . 109.6 ?
C1 C18 H8B . 109.6 ?
H8A C18 H8B . 108.1 ?
C9 N1 C8 . 114.5(4) ?
C9 N1 Cu1 . 108.4(3) ?
C8 N1 Cu1 . 111.8(3) ?
C9 N1 H1C . 105(3) ?
C8 N1 H1C . 105(3) ?
Cu1 N1 H1C . 112(3) ?
C11 N2 C10 3_666 110.9(4) ?
C11 N2 Cu1 3_666 117.8(3) ?
C10 N2 Cu1 . 107.9(3) ?
C11 N2 H2C 3_666 107(4) ?
C10 N2 H2C . 107(4) ?
Cu1 N2 H2C . 106(4) ?
C2 O1 C1 . 116.7(4) ?
C17 O2 C18 . 119.5(5) ?
Cu1 O1W H1A . 113(5) ?
Cu1 O1W H1B . 125(3) ?
H1A O1W H1B . 99(5) ?

loop_
_geom_bond_atom_site_label_1
_geom_bond_atom_site_label_2
_geom_bond_site_symmetry_2
_geom_bond_distance
_geom_bond_publ_flag
Cu1 N1 . 2.035(4) yes
Cu1 N2 . 2.044(4) yes
Cu1 Cl1 . 2.2964(15) yes
Cu1 O1W . 2.303(4) yes
Cu1 Cl2 . 2.3078(15) yes
C1 O1 . 1.425(6) ?
C1 C18 . 1.479(7) ?
C1 H7A . 0.9700 ?
C1 H7B . 0.9700 ?
C2 O1 . 1.362(6) ?
C2 C3 . 1.380(7) ?
C2 C7 . 1.406(7) ?
C3 C4 . 1.382(8) ?
C3 H4 . 0.9300 ?
C4 C5 . 1.368(9) ?
C4 H3 . 0.9300 ?
C5 C6 . 1.379(9) ?
C5 H2 . 0.9300 ?
C6 C7 . 1.385(7) ?
C6 H1 . 0.9300 ?
C7 C8 . 1.504(7) ?
C8 N1 . 1.485(6) ?
C8 H16A . 0.9700 ?
C8 H16B . 0.9700 ?
C9 N1 . 1.474(6) ?
C9 C10 . 1.481(7) ?
C9 H17A . 0.9700 ?
C9 H17B . 0.9700 ?
C10 N2 . 1.486(6) ?
C10 H18A . 0.9700 ?
C10 H18B . 0.9700 ?
C11 N2 3_666 1.477(7) ?
C11 C12 . 1.507(7) ?
C11 H15A . 0.9700 ?
C11 H15B . 0.9700 ?
C12 C17 . 1.373(8) ?
C12 C13 . 1.392(7) ?
C13 C14 . 1.381(9) ?
C13 H14 . 0.9300 ?
C14 C15 . 1.357(10) ?
C14 H13 . 0.9300 ?
C15 C16 . 1.391(9) ?
C15 H12 . 0.9300 ?
C16 C17 . 1.421(8) ?
C16 H11 . 0.9300 ?
C17 O2 . 1.403(6) ?
C18 O2 . 1.427(7) ?
C18 H8A . 0.9700 ?
C18 H8B . 0.9700 ?
N1 H1C . 0.93(5) ?
N2 C11 3_666 1.477(7) ?
N2 H2C . 0.80(5) ?
O1W H1A . 0.81(4) ?
O1W H1B . 1.00(4) ?

loop_
_geom_hbond_atom_site_label_D
_geom_hbond_atom_site_label_H
_geom_hbond_atom_site_label_A
_geom_hbond_site_symmetry_A
_geom_hbond_distance_DH
_geom_hbond_distance_HA
_geom_hbond_distance_DA
_geom_hbond_angle_DHA
_geom_hbond_publ_flag
O1W H1B Cl1 3_676 1.00(4) 2.22(5) 3.152(4) 155(5) y
O1W H1A Cl2 3_676 0.81(4) 2.47(5) 3.215(4) 154(6) y

loop_
_geom_torsion_atom_site_label_1
_geom_torsion_atom_site_label_2
_geom_torsion_atom_site_label_3
_geom_torsion_atom_site_label_4
_geom_torsion_site_symmetry_1
_geom_torsion_site_symmetry_4
_geom_torsion
O1 C2 C3 C4 . . -179.6(5)
C7 C2 C3 C4 . . -1.2(8)
C2 C3 C4 C5 . . 1.8(10)
C3 C4 C5 C6 . . -0.9(11)
C4 C5 C6 C7 . . -0.6(10)
C5 C6 C7 C2 . . 1.1(9)
C5 C6 C7 C8 . . -177.2(6)
O1 C2 C7 C6 . . 178.3(5)
C3 C2 C7 C6 . . -0.3(8)
O1 C2 C7 C8 . . -3.3(7)
C3 C2 C7 C8 . . 178.1(5)
C6 C7 C8 N1 . . 103.8(6)
C2 C7 C8 N1 . . -74.6(6)
N1 C9 C10 N2 . . -52.1(6)
N2 C11 C12 C17 3_666 . -75.4(7)
N2 C11 C12 C13 3_666 . 105.2(6)
C17 C12 C13 C14 . . -1.0(9)
C11 C12 C13 C14 . . 178.4(6)
C12 C13 C14 C15 . . 2.8(10)
C13 C14 C15 C16 . . -2.4(11)
C14 C15 C16 C17 . . 0.3(10)
C13 C12 C17 O2 . . 177.9(5)
C11 C12 C17 O2 . . -1.5(8)
C13 C12 C17 C16 . . -1.1(9)
C11 C12 C17 C16 . . 179.5(5)
C15 C16 C17 C12 . . 1.5(9)
C15 C16 C17 O2 . . -177.4(6)
O1 C1 C18 O2 . . 74.8(6)
C10 C9 N1 C8 . . -86.8(5)
C10 C9 N1 Cu1 . . 38.8(5)
C7 C8 N1 C9 . . -61.3(6)
C7 C8 N1 Cu1 . . 175.0(3)
N2 Cu1 N1 C9 . . -13.3(3)
Cl1 Cu1 N1 C9 . . 56.3(6)
O1W Cu1 N1 C9 . . -104.6(3)
Cl2 Cu1 N1 C9 . . 159.3(3)
N2 Cu1 N1 C8 . . 113.8(3)
Cl1 Cu1 N1 C8 . . -176.5(3)
O1W Cu1 N1 C8 . . 22.5(3)
Cl2 Cu1 N1 C8 . . -73.6(3)
C9 C10 N2 C11 . 3_666 169.4(4)
C9 C10 N2 Cu1 . . 39.0(5)
N1 Cu1 N2 C11 . 3_666 -140.6(4)
Cl1 Cu1 N2 C11 . 3_666 54.0(4)
O1W Cu1 N2 C11 . 3_666 -42.3(4)
Cl2 Cu1 N2 C11 . 3_666 174.5(5)
N1 Cu1 N2 C10 . . -14.1(3)
Cl1 Cu1 N2 C10 . . -179.5(3)
O1W Cu1 N2 C10 . . 84.2(3)
Cl2 Cu1 N2 C10 . . -59.0(9)
C3 C2 O1 C1 . . -0.2(7)
C7 C2 O1 C1 . . -178.7(5)
C18 C1 O1 C2 . . 169.0(5)
C12 C17 O2 C18 . . -167.5(5)
C16 C17 O2 C18 . . 11.4(8)
C1 C18 O2 C17 . . 157.1(5)
